data_2018480
loop_
_publ_author_name
'B\'elomb\'e, Michel M.'
'Nenwa, Justin'
'Wankap Kouamo, Jean S. T.'
'Ponou, Sim\'eon'
'Fischer, Andreas'

_publ_section_title
;
 <i>catena</i>-Poly[[[(oxamide
 dioxime-\k^2^<i>N</i>,<i>N</i>')copper(II)]-\m-<small>L</small>-tartrato-\k^4^<i>O</i>^1^,O^2^:<i>O</i>^3^,<i>O</i>^4^]
 tetrahydrate]: a chiral nanochannel framework hosting solvent water
 molecules
;
_journal_coeditor_code SF3165
_journal_issue 5
_journal_name_full 'Acta Crystallographica Section C'
_journal_page_first m131
_journal_page_last m134
_journal_paper_doi 10.1107/S0108270112016435
_journal_volume 68
_journal_year 2012
_chemical_formula_iupac '[Cu (C4 H4 O6) (C2 H6 N4 O2)] , 4H2 O'
_chemical_formula_moiety 'C6 H10 Cu N4 O8, 4(H2 O)'
_chemical_formula_sum 'C6 H18 Cu N4 O12'
_chemical_formula_weight 401.772
_chemical_name_systematic
;
<i>catena</i>-Poly[[[(oxamide
dioxime-\k^2^<i>N</i>,<i>N</i>')copper(II)]-\m-<i>L</i>-tartrato-
\k^4^<i>O</i>^1^,O^2^:<i>O</i>^3^,<i>O</i>^4^] tetrahydrate]
;
_space_group_IT_number 96
_symmetry_cell_setting tetragonal
_symmetry_space_group_name_Hall 'P 4nw 2abw'
_symmetry_space_group_name_H-M 'P 43 21 2'
_atom_sites_solution_primary direct
_atom_sites_solution_secondary difmap
_cell_angle_alpha 90.00
_cell_angle_beta 90.00
_cell_angle_gamma 90.00
_cell_formula_units_Z 4
_cell_length_a 14.6316(9)
_cell_length_b 14.6316(9)
_cell_length_c 6.6239(4)
_cell_measurement_reflns_used 171
_cell_measurement_temperature 299
_cell_measurement_theta_max 22.3
_cell_measurement_theta_min 3.7
_cell_volume 1418.07(15)
_computing_cell_refinement 'DIRAX (Duisenberg, 1992)'
_computing_data_collection 'COLLECT (Nonius, 1999)'
_computing_data_reduction 'EvalCCD (Duisenberg <i>et al.</i>, 2003)'
_computing_molecular_graphics 'DIAMOND (Brandenburg, 2006)'
_computing_publication_material 'publCIF (Westrip, 2010)'
_computing_structure_refinement 'SHELXL97 (Sheldrick, 2008)'
_computing_structure_solution 'SHELXS97 (Sheldrick, 2008)'
_diffrn_ambient_temperature 299
_diffrn_measured_fraction_theta_full 0.991
_diffrn_measured_fraction_theta_max 0.991
_diffrn_measurement_device 'Bruker Nonius KappaCCD area-detector'
_diffrn_measurement_method \w
_diffrn_radiation_source 'fine-focus sealed tube'
_diffrn_radiation_type MoK\a
_diffrn_reflns_av_R_equivalents 0.0385
_diffrn_reflns_av_sigmaI/netI 0.0349
_diffrn_reflns_limit_h_max 19
_diffrn_reflns_limit_h_min -15
_diffrn_reflns_limit_k_max 16
_diffrn_reflns_limit_k_min -18
_diffrn_reflns_limit_l_max 8
_diffrn_reflns_limit_l_min -7
_diffrn_reflns_number 10357
_diffrn_reflns_theta_full 27.49
_diffrn_reflns_theta_max 27.49
_diffrn_reflns_theta_min 5.00
_exptl_absorpt_coefficient_mu 1.616
_exptl_absorpt_correction_T_max 0.798
_exptl_absorpt_correction_T_min 0.629
_exptl_absorpt_correction_type multi-scan
_exptl_absorpt_process_details 'SADABS (Sheldrick, 2003)'
_exptl_crystal_colour green
_exptl_crystal_density_diffrn 1.882
_exptl_crystal_density_method 'not measured'
_exptl_crystal_description block
_exptl_crystal_F_000 828
_exptl_crystal_size_max 0.37
_exptl_crystal_size_mid 0.18
_exptl_crystal_size_min 0.14
_refine_diff_density_max 0.205
_refine_diff_density_min -0.204
_refine_ls_abs_structure_details 'Flack (1983), with 644 Friedel pairs'
_refine_ls_abs_structure_Flack 0.021(13)
_refine_ls_extinction_method none
_refine_ls_goodness_of_fit_ref 1.020
_refine_ls_hydrogen_treatment constr
_refine_ls_matrix_type full
_refine_ls_number_parameters 103
_refine_ls_number_reflns 1624
_refine_ls_number_restraints 0
_refine_ls_restrained_S_all 1.020
_refine_ls_R_factor_all 0.0339
_refine_ls_R_factor_gt 0.0236
_refine_ls_shift/su_max 0.000
_refine_ls_shift/su_max_lt 0.001
_refine_ls_shift/su_mean 0.000
_refine_ls_shift/su_mean_lt 0.001
_refine_ls_structure_factor_coef Fsqd
_refine_ls_weighting_details 'calc w = 1/[\s^2^(Fo^2^)+(0.0277P)^2^+0.0841P] where P=(Fo^2^+2Fc^2^)/3'
_refine_ls_weighting_scheme calc
_refine_ls_wR_factor_gt 0.0497
_refine_ls_wR_factor_ref 0.0525
_reflns_number_gt 1426
_reflns_number_total 1624
_reflns_threshold_expression I>2\s(I)
_cod_data_source_file sf3165.cif
_cod_data_source_block I
_cod_original_cell_volume 1418.1(2)
_cod_database_code 2018480
_cod_database_fobs_code 2018480

loop_
_symmetry_equiv_pos_as_xyz
'x, y, z'
'-x, -y, z+1/2'
'x+1/2, -y+1/2, -z+1/4'
'-x+1/2, y+1/2, -z+3/4'
'-y, -x, -z+1/2'
'y, x, -z'
'y+1/2, -x+1/2, z+1/4'
'-y+1/2, x+1/2, z+3/4'

loop_
_atom_site_type_symbol
_atom_site_label
_atom_site_fract_x
_atom_site_fract_y
_atom_site_fract_z
_atom_site_U_iso_or_equiv
_atom_site_adp_type
_atom_site_calc_flag
_atom_site_refinement_flags
_atom_site_occupancy
_atom_site_symmetry_multiplicity
Cu Cu1 0.1408 0.1408 0.0000 0.01952(10) Uani d S 1 2
C C1 -0.02603(11) 0.04600(12) 0.0037(3) 0.0173(4) Uani d . 1 1
C C2 0.18881(12) 0.29030(12) 0.2560(3) 0.0193(4) Uani d . 1 1
C C3 0.23919(13) 0.22103(12) 0.3889(3) 0.0185(4) Uani d . 1 1
N N1 0.00707(11) 0.12625(11) 0.0363(3) 0.0213(4) Uani d . 1 1
N N2 -0.11351(11) 0.02580(12) -0.0238(3) 0.0261(4) Uani d . 1 1
O O1 -0.05969(10) 0.19413(10) 0.0267(3) 0.0369(4) Uani d . 1 1
O O2 0.14398(11) 0.26419(9) 0.1051(2) 0.0269(3) Uani d . 1 1
O O3 0.19637(12) 0.37216(10) 0.3041(2) 0.0352(4) Uani d . 1 1
O O4 0.21444(9) 0.13028(9) 0.3343(2) 0.0205(3) Uani d . 1 1
O O5 0.37291(12) 0.04366(11) 0.3020(3) 0.0394(4) Uani d . 1 1
O O6 0.14712(11) 0.47039(10) -0.0276(3) 0.0387(4) Uani d . 1 1
H H3 0.3030 0.2315 0.3653 0.022 Uiso d R 1 1
H H2A -0.1482 0.0701 -0.0205 0.031 Uiso d R 1 1
H H2B -0.1263 -0.0272 -0.0471 0.031 Uiso d R 1 1
H H1 -0.0340 0.2413 0.0999 0.044 Uiso d R 1 1
H H4 0.2583 0.0999 0.3124 0.025 Uiso d R 1 1
H H5A 0.3680 -0.0132 0.2643 0.047 Uiso d R 1 1
H H5B 0.3978 0.0629 0.2158 0.047 Uiso d R 1 1
H H6A 0.1379 0.5193 -0.0020 0.046 Uiso d R 1 1
H H6B 0.1588 0.4414 0.0919 0.046 Uiso d R 1 1

loop_
_atom_site_aniso_label
_atom_site_aniso_U_11
_atom_site_aniso_U_22
_atom_site_aniso_U_33
_atom_site_aniso_U_12
_atom_site_aniso_U_13
_atom_site_aniso_U_23
Cu1 0.0179(2) 0.019 0.02214(17) -0.00422(13) -0.002 0.002
C1 0.0175(9) 0.0220(9) 0.0123(9) -0.0027(7) 0.0012(8) 0.0002(9)
C2 0.0218(9) 0.0179(9) 0.0184(10) -0.0046(7) 0.0030(10) 0.0003(9)
C3 0.0163(10) 0.0160(10) 0.0230(11) -0.0045(7) -0.0026(8) 0.0010(8)
N1 0.0215(8) 0.0168(9) 0.0257(10) 0.0035(6) -0.0006(7) -0.0008(7)
N2 0.0191(9) 0.0232(9) 0.0360(12) -0.0023(6) -0.0032(8) -0.0044(8)
O1 0.0293(8) 0.0234(8) 0.0581(12) 0.0091(6) -0.0040(8) -0.0056(8)
O2 0.0307(8) 0.0193(7) 0.0306(8) -0.0020(6) -0.0132(7) 0.0012(6)
O3 0.0606(11) 0.0177(8) 0.0273(9) -0.0024(7) -0.0100(7) -0.0004(6)
O4 0.0223(7) 0.0150(7) 0.0243(7) -0.0007(5) -0.0009(6) -0.0016(6)
O5 0.0444(10) 0.0304(8) 0.0435(11) 0.0055(7) 0.0050(8) 0.0020(7)
O6 0.0453(10) 0.0268(8) 0.0439(10) -0.0009(7) -0.0007(9) 0.0094(7)

loop_
_atom_type_symbol
_atom_type_description
_atom_type_scat_dispersion_real
_atom_type_scat_dispersion_imag
_atom_type_scat_source
C C 0.0033 0.0016 'International Tables Vol C Tables 4.2.6.8 and 6.1.1.4'
H H 0.0000 0.0000 'International Tables Vol C Tables 4.2.6.8 and 6.1.1.4'
Cu Cu 0.3201 1.2651 'International Tables Vol C Tables 4.2.6.8 and 6.1.1.4'
N N 0.0061 0.0033 'International Tables Vol C Tables 4.2.6.8 and 6.1.1.4'
O O 0.0106 0.0060 'International Tables Vol C Tables 4.2.6.8 and 6.1.1.4'

loop_
_diffrn_radiation_wavelength
0.71073

loop_
_geom_angle_atom_site_label_1
_geom_angle_atom_site_label_2
_geom_angle_atom_site_label_3
_geom_angle_site_symmetry_1
_geom_angle_site_symmetry_3
_geom_angle
_geom_angle_publ_flag
O2 Cu1 O2 6 . 94.85(9) y
O2 Cu1 N1 6 6 94.61(6) n
O2 Cu1 N1 . 6 165.16(6) y
O2 Cu1 N1 6 . 165.16(6) ?
O2 Cu1 N1 . . 94.61(6) y
N1 Cu1 N1 6 . 78.62(9) y
N1 C1 N2 . . 126.09(16) ?
N1 C1 C1 . 6 112.58(11) ?
N2 C1 C1 . 6 121.32(12) ?
O3 C2 O2 . . 122.90(19) ?
O3 C2 C3 . . 116.56(18) ?
O2 C2 C3 . . 120.53(16) ?
O4 C3 C3 . 6_556 111.41(11) ?
O4 C3 C2 . . 110.42(14) ?
C3 C3 C2 6_556 . 110.9(2) ?
C1 N1 O1 . . 112.22(15) ?
C1 N1 Cu1 . . 116.66(12) ?
O1 N1 Cu1 . . 127.53(12) ?
C2 O2 Cu1 . . 125.65(12) ?
O4 C3 H3 . . 110.8 ?
C3 C3 H3 6_556 . 107.5 ?
C2 C3 H3 . . 105.6 ?
C1 N2 H2A . . 114.6 ?
C1 N2 H2B . . 117.5 ?
H2A N2 H2B . . 127.9 ?
N1 O1 H1 . . 103.0 ?
C3 O4 H4 . . 111.4 ?
H5A O5 H5B . . 100.6 ?
H6A O6 H6B . . 106.3 ?

loop_
_geom_bond_atom_site_label_1
_geom_bond_atom_site_label_2
_geom_bond_site_symmetry_2
_geom_bond_distance
_geom_bond_publ_flag
Cu1 O2 6 1.9355(14) ?
Cu1 O2 . 1.9356(14) y
Cu1 N1 6 1.9829(16) ?
Cu1 N1 . 1.9829(16) y
C1 N1 . 1.288(2) ?
C1 N2 . 1.326(2) ?
C1 C1 6 1.491(3) ?
C2 O3 . 1.244(2) ?
C2 O2 . 1.255(3) ?
C2 C3 . 1.531(3) ?
C3 O4 . 1.423(2) ?
C3 C3 6_556 1.519(4) ?
N1 O1 . 1.395(2) ?
C3 H3 . 0.9587 ?
N2 H2A . 0.8230 ?
N2 H2B . 0.8126 ?
O1 H1 . 0.9237 ?
O4 H4 . 0.7939 ?
O5 H5A . 0.8711 ?
O5 H5B . 0.7327 ?
O6 H6A . 0.7473 ?
O6 H6B . 0.9147 ?

loop_
_geom_hbond_atom_site_label_D
_geom_hbond_atom_site_label_H
_geom_hbond_atom_site_label_A
_geom_hbond_site_symmetry_A
_geom_hbond_distance_DH
_geom_hbond_distance_HA
_geom_hbond_distance_DA
_geom_hbond_angle_DHA
_geom_hbond_publ_flag
N2 H2A O3 3_455 0.82 2.44 3.164(2) 148 y
N2 H2B O4 2_554 0.81 2.13 2.878(2) 152 y
O1 H1 O6 7_455 0.92 1.82 2.696(2) 157 y
O4 H4 O5 . 0.79 1.87 2.651(2) 168 y
O5 H5A O3 4_545 0.87 2.27 2.869(2) 126 y
O5 H5A O5 8_544 0.87 2.53 3.236(2) 138 y
O5 H5B O6 6 0.73 2.05 2.762(2) 164 y
O6 H6A O2 8_554 0.75 2.51 2.956(2) 121 y
O6 H6A O3 8_554 0.75 2.62 3.362(2) 171 y
